data_4321158
loop_
_publ_author_name
'Andreas Gebauer'
'Joseph A. R. Schmidt'
'John Arnold'

_publ_contact_author_address
;
 Dept. of Chemistry
 University of California--Berkeley
 Berkeley, CA  94720-1460
;
_publ_contact_author_email ' arnold@socrates.berkeley.edu '
_publ_contact_author_fax ' (510) 643-5482 '
_publ_contact_author_name
;
 John Arnold
;
_publ_section_title
;
 Synthesis, Characterization, and Properties of a Lithium 21-Thiaporphyrin
 Complex
;
_journal_name_full 'Inorganic Chemistry'
_journal_page_first 3424
_journal_page_last 3427
_journal_paper_doi 10.1021/ic000202w
_journal_volume 39
_journal_year 2000
_chemical_formula_sum 'C52 H43 Li N4 O S'
_chemical_formula_weight 778.94
_space_group_IT_number 2
_symmetry_cell_setting triclinic
_symmetry_Int_Tables_number 2
_symmetry_space_group_name_Hall '-P 1'
_symmetry_space_group_name_H-M 'P -1'
_atom_sites_solution_primary direct
_atom_sites_solution_secondary difmap
_audit_creation_date 'Wed Feb  2 09:57:17 2000'
_audit_creation_method 'from TEXRAY.INF file'
_cell_angle_alpha 108.041(2)
_cell_angle_beta 97.446(2)
_cell_angle_gamma 103.226(3)
_cell_formula_units_Z 2
_cell_length_a 11.390(2)
_cell_length_b 11.905(2)
_cell_length_c 17.090(2)
_cell_measurement_reflns_used 907
_cell_measurement_temperature 165.2
_cell_measurement_theta_max 40.0
_cell_measurement_theta_min 3.0
_cell_volume 2094.1(6)
_computing_cell_refinement 'MSC/AFC Diffractometer Control'
_computing_data_collection 'MSC/AFC Diffractometer Control'
_computing_data_reduction teXsan
_computing_publication_material teXsan
_computing_structure_refinement teXsan
_diffrn_ambient_temperature 165.2
_diffrn_measurement_device 'Siemens SMART CCD'
_diffrn_measurement_method 'omega scans with profile analysis'
_diffrn_radiation_monochromator graphite
_diffrn_radiation_source 'X-ray tube'
_diffrn_radiation_type 'Mo K\a'
_diffrn_radiation_wavelength 0.7107
_diffrn_reflns_av_R_equivalents 0.0830
_diffrn_reflns_limit_h_max 12
_diffrn_reflns_limit_h_min -13
_diffrn_reflns_limit_k_max 10
_diffrn_reflns_limit_k_min -14
_diffrn_reflns_limit_l_max 20
_diffrn_reflns_limit_l_min -20
_diffrn_reflns_number 10489
_diffrn_reflns_theta_max 25.67
_diffrn_reflns_theta_min 1.5
_exptl_absorpt_coefficient_mu 0.121
_exptl_absorpt_correction_T_max 0.967
_exptl_absorpt_correction_T_min 0.852
_exptl_absorpt_correction_type psi-scan
_exptl_crystal_colour green
_exptl_crystal_density_diffrn 1.235
_exptl_crystal_description plate
_exptl_crystal_F_000 820.00
_exptl_crystal_size_max 0.300
_exptl_crystal_size_mid 0.180
_exptl_crystal_size_min 0.120
_refine_diff_density_max 0.23
_refine_diff_density_min -0.25
_refine_ls_goodness_of_fit_obs 1.036
_refine_ls_hydrogen_treatment noref
_refine_ls_matrix_type full
_refine_ls_number_parameters 257
_refine_ls_number_reflns 1674
_refine_ls_R_factor_all 0.191
_refine_ls_R_factor_obs 0.0562
_refine_ls_shift/esd_max 0.0000
_refine_ls_structure_factor_coef F
_refine_ls_weighting_scheme sigma
_refine_ls_wR_factor_obs 0.0421
_reflns_number_observed 1674
_reflns_number_total 6687
_reflns_observed_criterion '2.00 sigma'
_cod_data_source_file ic000202w_1.cif
_cod_data_source_block Lithiumditolyldiphenylmonothiaporphyrin(MTPLi)
_cod_original_cell_volume 2093.9(5)
_cod_original_sg_symbol_H-M 'P -1 '
_cod_original_formula_sum 'C52 H43 Li N4 O S '
_cod_database_code 4321158

loop_
_symmetry_equiv_pos_as_xyz
'   +x,   +y,   +z'
'   -x,   -y,   -z'

loop_
_atom_site_aniso_label
_atom_site_aniso_U_11
_atom_site_aniso_U_22
_atom_site_aniso_U_33
_atom_site_aniso_U_12
_atom_site_aniso_U_13
_atom_site_aniso_U_23
S(1) 0.019(2) 0.039(2) 0.044(2) 0.006(1) 0.004(1) 0.018(2)
N(4) 0.07(1) 0.23(2) 0.12(1) 0.004(10) 0.002(9) -0.09(1)
C(51) 0.049(8) 0.067(10) 0.061(10) 0.003(7) 0.006(7) 0.020(8)
C(52) 0.028(10) 0.15(2) 0.04(1) 0.027(10) 0.010(8) -0.02(1)

loop_
_atom_site_label
_atom_site_fract_x
_atom_site_fract_y
_atom_site_fract_z
_atom_site_U_iso_or_equiv
_atom_site_thermal_displace_type
_atom_site_calc_flag
_atom_site_calc_attached_atom
S(1) 0.3709(2) 0.1798(2) 0.7014(2) 0.033 Uij ? ?
O(1) 0.3884(5) 0.4638(6) 0.8564(4) 0.046(2) Uij ? ?
N(1) 0.6060(6) 0.3344(6) 0.7906(4) 0.024(2) Uij ? ?
N(2) 0.5391(6) 0.5040(6) 0.7063(4) 0.028(2) Uij ? ?
N(3) 0.2790(6) 0.3524(6) 0.6518(4) 0.031(2) Uij ? ?
N(4) -0.046(1) -0.144(1) 0.0738(9) 0.160 Uij ? ?
C(1) 0.2113(8) 0.1268(8) 0.6946(6) 0.029(3) Uij ? ?
C(2) 0.1946(8) 0.0457(8) 0.7403(6) 0.030(3) Uij ? ?
C(3) 0.2999(8) 0.0355(8) 0.7816(5) 0.026(3) Uij ? ?
C(4) 0.4110(8) 0.1102(8) 0.7736(6) 0.031(3) Uij ? ?
C(5) 0.5326(8) 0.1411(8) 0.8183(5) 0.026(3) Uij ? ?
C(6) 0.6241(8) 0.2462(8) 0.8243(6) 0.027(3) Uij ? ?
C(7) 0.7545(8) 0.2773(8) 0.8625(6) 0.034(3) Uij ? ?
C(8) 0.8120(8) 0.3812(8) 0.8518(6) 0.034(3) Uij ? ?
C(9) 0.7202(8) 0.4173(8) 0.8059(5) 0.029(3) Uij ? ?
C(10) 0.7480(8) 0.5157(8) 0.7783(5) 0.026(3) Uij ? ?
C(11) 0.6667(8) 0.5538(8) 0.7305(6) 0.030(3) Uij ? ?
C(12) 0.7004(8) 0.6527(8) 0.6959(6) 0.034(3) Uij ? ?
C(13) 0.5962(9) 0.6579(8) 0.6532(6) 0.035(3) Uij ? ?
C(14) 0.4959(8) 0.5637(8) 0.6581(6) 0.031(3) Uij ? ?
C(15) 0.3717(8) 0.5372(8) 0.6196(5) 0.028(3) Uij ? ?
C(16) 0.2715(8) 0.4385(8) 0.6148(6) 0.028(3) Uij ? ?
C(17) 0.1466(8) 0.4125(8) 0.5689(5) 0.029(3) Uij ? ?
C(18) 0.0781(8) 0.3125(8) 0.5801(6) 0.036(3) Uij ? ?
C(19) 0.1612(8) 0.2737(8) 0.6320(6) 0.027(3) Uij ? ?
C(20) 0.1273(8) 0.1702(8) 0.6565(6) 0.031(3) Uij ? ?
C(21) 0.5607(8) 0.0536(8) 0.8590(6) 0.024(3) Uij ? ?
C(22) 0.5242(8) -0.0717(8) 0.8130(5) 0.027(3) Uij ? ?
C(23) 0.5491(8) -0.1563(8) 0.8504(6) 0.035(3) Uij ? ?
C(24) 0.6102(8) -0.1171(9) 0.9331(6) 0.032(3) Uij ? ?
C(25) 0.6455(8) 0.0074(8) 0.9784(6) 0.032(3) Uij ? ?
C(26) 0.6219(8) 0.0928(8) 0.9442(6) 0.033(3) Uij ? ?
C(27) 0.6362(8) -0.2087(9) 0.9713(6) 0.052(3) Uij ? ?
C(28) 0.8829(8) 0.5872(8) 0.7961(6) 0.025(3) Uij ? ?
C(29) 0.9350(9) 0.6844(9) 0.8700(6) 0.043(3) Uij ? ?
C(30) 1.0590(9) 0.7551(9) 0.8844(6) 0.049(3) Uij ? ?
C(31) 1.1252(8) 0.7244(9) 0.8242(7) 0.042(3) Uij ? ?
C(32) 1.0732(9) 0.6282(9) 0.7501(7) 0.056(3) Uij ? ?
C(33) 0.9496(9) 0.5598(9) 0.7362(6) 0.049(3) Uij ? ?
C(34) 0.3388(7) 0.6237(8) 0.5776(6) 0.023(3) Uij ? ?
C(35) 0.3582(8) 0.6124(8) 0.4967(6) 0.037(3) Uij ? ?
C(36) 0.3291(8) 0.6948(9) 0.4591(6) 0.039(3) Uij ? ?
C(37) 0.2811(8) 0.7848(8) 0.5000(6) 0.038(3) Uij ? ?
C(38) 0.2625(8) 0.7970(8) 0.5805(6) 0.040(3) Uij ? ?
C(39) 0.2925(8) 0.7167(8) 0.6185(6) 0.032(3) Uij ? ?
C(40) -0.0070(8) 0.1079(8) 0.6433(6) 0.025(3) Uij ? ?
C(41) -0.0841(8) 0.1730(7) 0.6801(5) 0.026(3) Uij ? ?
C(42) -0.2096(8) 0.1182(8) 0.6649(6) 0.035(3) Uij ? ?
C(43) -0.2616(8) -0.0021(8) 0.6115(6) 0.029(3) Uij ? ?
C(44) -0.1857(8) -0.0692(8) 0.5754(5) 0.029(3) Uij ? ?
C(45) -0.0576(8) -0.0157(8) 0.5922(6) 0.030(3) Uij ? ?
C(46) -0.4022(8) -0.0561(9) 0.5895(6) 0.055(3) Uij ? ?
C(47) 0.3067(10) 0.5404(10) 0.8589(7) 0.072(4) Uij ? ?
C(48) 0.205(1) 0.491(1) 0.8988(7) 0.079(4) Uij ? ?
C(49) 0.271(1) 0.445(1) 0.9581(8) 0.095(5) Uij ? ?
C(50) 0.3585(10) 0.3927(10) 0.9077(7) 0.070(4) Uij ? ?
C(51) 0.1268(9) 0.0287(10) 0.1767(7) 0.067 Uij ? ?
C(52) 0.031(1) -0.070(1) 0.1194(8) 0.120 Uij ? ?
Li(1) 0.445(1) 0.394(1) 0.7526(10) 0.033(5) Uij ? ?
H(1) 0.116 0.001 0.742 0.036 U c C(2)
H(2) 0.299 -0.019 0.813 0.033 U c C(3)
H(3) 0.791 0.231 0.889 0.040 U c C(7)
H(4) 0.897 0.424 0.873 0.039 U c C(8)
H(5) 0.782 0.705 0.704 0.040 U c C(12)
H(6) 0.590 0.711 0.623 0.041 U c C(13)
H(7) 0.118 0.458 0.538 0.034 U c C(17)
H(8) -0.008 0.274 0.559 0.043 U c C(18)
H(9) 0.481 -0.102 0.756 0.033 U c C(22)
H(10) 0.523 -0.242 0.818 0.041 U c C(23)
H(11) 0.690 0.035 1.035 0.043 U c C(25)
H(12) 0.647 0.178 0.978 0.035 U c C(26)
H(13) 0.633 -0.289 0.931 0.053 U c C(27)
H(14) 0.576 -0.230 1.006 0.053 U c C(27)
H(15) 0.716 -0.182 1.010 0.053 U c C(27)
H(16) 0.889 0.705 0.912 0.052 U c C(29)
H(17) 1.095 0.824 0.935 0.057 U c C(30)
H(18) 1.208 0.770 0.834 0.052 U c C(31)
H(19) 1.122 0.607 0.709 0.069 U c C(32)
H(20) 0.912 0.493 0.684 0.054 U c C(33)
H(21) 0.392 0.549 0.468 0.046 U c C(35)
H(22) 0.344 0.687 0.405 0.045 U c C(36)
H(23) 0.260 0.839 0.473 0.046 U c C(37)
H(24) 0.230 0.861 0.610 0.050 U c C(38)
H(25) 0.280 0.727 0.674 0.034 U c C(39)
H(26) -0.050 0.257 0.716 0.030 U c C(41)
H(27) -0.261 0.164 0.692 0.039 U c C(42)
H(28) -0.221 -0.152 0.538 0.034 U c C(44)
H(29) -0.008 -0.063 0.568 0.037 U c C(45)
H(30) -0.437 -0.008 0.563 0.059 U c C(46)
H(31) -0.422 -0.138 0.552 0.059 U c C(46)
H(32) -0.430 -0.053 0.639 0.059 U c C(46)
H(33) 0.351 0.623 0.893 0.079 U c C(47)
H(34) 0.274 0.535 0.804 0.079 U c C(47)
H(35) 0.143 0.426 0.858 0.091 U c C(48)
H(36) 0.175 0.553 0.929 0.091 U c C(48)
H(37) 0.215 0.381 0.969 0.112 U c C(49)
H(38) 0.314 0.508 1.009 0.112 U c C(49)
H(39) 0.322 0.309 0.874 0.078 U c C(50)
H(40) 0.433 0.400 0.945 0.078 U c C(50)
H(41) 0.118 0.115 0.195 0.068 U c C(51)
H(42) 0.143 0.018 0.233 0.068 U c C(51)
H(43) 0.211 0.043 0.165 0.068 U c C(51)

loop_
_atom_type_symbol
_atom_type_oxidation_number
_atom_type_number_in_cell
_atom_type_scat_dispersion_real
_atom_type_scat_dispersion_imag
_atom_type_scat_source
C 0 104 0.003 0.002 'International Tables'
H 0 86 0.000 0.000 'International Tables'
N 0 8 0.006 0.003 'International Tables'
S 0 2 0.125 0.123 'International Tables'
Li 0 2 0.000 0.000 'International Tables'
O 0 2 0.011 0.006 'International Tables'

loop_
_geom_angle_atom_site_label_1
_geom_angle_atom_site_label_2
_geom_angle_atom_site_label_3
_geom_angle
_geom_angle_site_symmetry_1
_geom_angle_site_symmetry_2
_geom_angle_site_symmetry_3
_geom_angle_publ_flag
C(1) S(1) C(4) 94.1(4) ? ? ? yes
C(1) S(1) Li(1) 112.8(5) ? ? ? yes
C(4) S(1) Li(1) 114.5(5) ? ? ? yes
C(47) O(1) C(50) 108.8(7) ? ? ? yes
C(47) O(1) Li(1) 120.7(8) ? ? ? yes
C(50) O(1) Li(1) 120.2(8) ? ? ? yes
C(6) N(1) C(9) 106.7(7) ? ? ? yes
C(6) N(1) Li(1) 134.9(7) ? ? ? yes
C(9) N(1) Li(1) 116.1(7) ? ? ? yes
C(11) N(2) C(14) 107.3(8) ? ? ? yes
C(11) N(2) Li(1) 124.0(8) ? ? ? yes
C(14) N(2) Li(1) 127.8(8) ? ? ? yes
C(16) N(3) C(19) 106.1(8) ? ? ? yes
C(16) N(3) Li(1) 118.2(7) ? ? ? yes
C(19) N(3) Li(1) 132.9(7) ? ? ? yes
S(1) C(1) C(2) 107.2(7) ? ? ? yes
S(1) C(1) C(20) 122.3(7) ? ? ? yes
C(2) C(1) C(20) 130.2(9) ? ? ? yes
C(1) C(2) C(3) 115.7(8) ? ? ? yes
C(2) C(3) C(4) 114.8(8) ? ? ? yes
S(1) C(4) C(3) 107.6(7) ? ? ? yes
S(1) C(4) C(5) 121.6(7) ? ? ? yes
C(3) C(4) C(5) 130.5(9) ? ? ? yes
C(4) C(5) C(6) 123.0(8) ? ? ? yes
C(4) C(5) C(21) 115.8(8) ? ? ? yes
C(6) C(5) C(21) 121.2(9) ? ? ? yes
N(1) C(6) C(5) 125.3(9) ? ? ? yes
N(1) C(6) C(7) 108.8(8) ? ? ? yes
C(5) C(6) C(7) 125.8(9) ? ? ? yes
C(6) C(7) C(8) 107.5(8) ? ? ? yes
C(7) C(8) C(9) 107.7(8) ? ? ? yes
N(1) C(9) C(8) 109.3(8) ? ? ? yes
N(1) C(9) C(10) 126.9(9) ? ? ? yes
C(8) C(9) C(10) 123.6(8) ? ? ? yes
C(9) C(10) C(11) 127.6(9) ? ? ? yes
C(9) C(10) C(28) 117.4(8) ? ? ? yes
C(11) C(10) C(28) 114.9(8) ? ? ? yes
N(2) C(11) C(10) 126.0(9) ? ? ? yes
N(2) C(11) C(12) 107.6(8) ? ? ? yes
C(10) C(11) C(12) 126.4(9) ? ? ? yes
C(11) C(12) C(13) 107.3(8) ? ? ? yes
C(12) C(13) C(14) 107.8(8) ? ? ? yes
N(2) C(14) C(13) 109.9(8) ? ? ? yes
N(2) C(14) C(15) 124.6(9) ? ? ? yes
C(13) C(14) C(15) 125.4(9) ? ? ? yes
C(14) C(15) C(16) 128.0(9) ? ? ? yes
C(14) C(15) C(34) 117.0(8) ? ? ? yes
C(16) C(15) C(34) 115.0(8) ? ? ? yes
N(3) C(16) C(15) 124.9(9) ? ? ? yes
N(3) C(16) C(17) 110.3(8) ? ? ? yes
C(15) C(16) C(17) 124.7(9) ? ? ? yes
C(16) C(17) C(18) 107.0(8) ? ? ? yes
C(17) C(18) C(19) 107.1(8) ? ? ? yes
N(3) C(19) C(18) 109.5(8) ? ? ? yes
N(3) C(19) C(20) 125.1(9) ? ? ? yes
C(18) C(19) C(20) 125.4(9) ? ? ? yes
C(1) C(20) C(19) 123.3(9) ? ? ? yes
C(1) C(20) C(40) 118.5(9) ? ? ? yes
C(19) C(20) C(40) 118.2(9) ? ? ? yes
C(5) C(21) C(22) 119.7(9) ? ? ? yes
C(5) C(21) C(26) 122.5(9) ? ? ? yes
C(22) C(21) C(26) 117.7(8) ? ? ? yes
C(21) C(22) C(23) 120.7(9) ? ? ? yes
C(22) C(23) C(24) 121.1(9) ? ? ? yes
C(23) C(24) C(25) 117.9(9) ? ? ? yes
C(23) C(24) C(27) 120.1(9) ? ? ? yes
C(25) C(24) C(27) 122.1(9) ? ? ? yes
C(24) C(25) C(26) 122.7(9) ? ? ? yes
C(21) C(26) C(25) 119.9(9) ? ? ? yes
C(10) C(28) C(29) 120.2(9) ? ? ? yes
C(10) C(28) C(33) 119.7(9) ? ? ? yes
C(29) C(28) C(33) 120.0(9) ? ? ? yes
C(28) C(29) C(30) 120.0(9) ? ? ? yes
C(29) C(30) C(31) 119.1(10) ? ? ? yes
C(30) C(31) C(32) 121.1(10) ? ? ? yes
C(31) C(32) C(33) 119(1) ? ? ? yes
C(28) C(33) C(32) 120.7(10) ? ? ? yes
C(15) C(34) C(35) 120.5(9) ? ? ? yes
C(15) C(34) C(39) 120.9(9) ? ? ? yes
C(35) C(34) C(39) 118.6(9) ? ? ? yes
C(34) C(35) C(36) 119.8(9) ? ? ? yes
C(35) C(36) C(37) 120.8(9) ? ? ? yes
C(36) C(37) C(38) 119.6(9) ? ? ? yes
C(37) C(38) C(39) 119.9(9) ? ? ? yes
C(34) C(39) C(38) 121.3(9) ? ? ? yes
C(20) C(40) C(41) 120.4(8) ? ? ? yes
C(20) C(40) C(45) 120.8(9) ? ? ? yes
C(41) C(40) C(45) 118.8(8) ? ? ? yes
C(40) C(41) C(42) 120.9(9) ? ? ? yes
C(41) C(42) C(43) 120.7(9) ? ? ? yes
C(42) C(43) C(44) 119.1(9) ? ? ? yes
C(42) C(43) C(46) 119.4(9) ? ? ? yes
C(44) C(43) C(46) 121.5(9) ? ? ? yes
C(43) C(44) C(45) 120.7(9) ? ? ? yes
C(40) C(45) C(44) 119.6(9) ? ? ? yes
O(1) C(47) C(48) 105.6(9) ? ? ? yes
C(47) C(48) C(49) 102.5(10) ? ? ? yes
C(48) C(49) C(50) 101(1) ? ? ? yes
O(1) C(50) C(49) 107.2(9) ? ? ? yes
N(4) C(52) C(51) 177(2) ? ? ? yes
S(1) Li(1) O(1) 110.2(7) ? ? ? yes
S(1) Li(1) N(1) 76.2(5) ? ? ? yes
S(1) Li(1) N(2) 130.5(8) ? ? ? yes
S(1) Li(1) N(3) 75.8(5) ? ? ? yes
O(1) Li(1) N(1) 106.3(7) ? ? ? yes
O(1) Li(1) N(2) 119.2(8) ? ? ? yes
O(1) Li(1) N(3) 102.4(7) ? ? ? yes
N(1) Li(1) N(2) 92.7(7) ? ? ? yes
N(1) Li(1) N(3) 145.2(8) ? ? ? yes
N(2) Li(1) N(3) 90.1(6) ? ? ? yes

loop_
_geom_bond_atom_site_label_1
_geom_bond_atom_site_label_2
_geom_bond_distance
_geom_bond_site_symmetry_1
_geom_bond_site_symmetry_2
_geom_bond_publ_flag
S(1) C(1) 1.757(8) ? ? yes
S(1) C(4) 1.754(9) ? ? yes
S(1) Li(1) 2.33(2) ? ? yes
O(1) C(47) 1.44(1) ? ? yes
O(1) C(50) 1.42(1) ? ? yes
O(1) Li(1) 1.97(2) ? ? yes
N(1) C(6) 1.385(9) ? ? yes
N(1) C(9) 1.377(9) ? ? yes
N(1) Li(1) 2.20(2) ? ? yes
N(2) C(11) 1.390(9) ? ? yes
N(2) C(14) 1.359(9) ? ? yes
N(2) Li(1) 1.92(2) ? ? yes
N(3) C(16) 1.374(9) ? ? yes
N(3) C(19) 1.379(9) ? ? yes
N(3) Li(1) 2.23(2) ? ? yes
N(4) C(52) 1.09(1) ? ? yes
C(1) C(2) 1.41(1) ? ? yes
C(1) C(20) 1.37(1) ? ? yes
C(2) C(3) 1.361(10) ? ? yes
C(3) C(4) 1.420(10) ? ? yes
C(4) C(5) 1.400(10) ? ? yes
C(5) C(6) 1.400(10) ? ? yes
C(5) C(21) 1.49(1) ? ? yes
C(6) C(7) 1.46(1) ? ? yes
C(7) C(8) 1.34(1) ? ? yes
C(8) C(9) 1.45(1) ? ? yes
C(9) C(10) 1.381(10) ? ? yes
C(10) C(11) 1.40(1) ? ? yes
C(10) C(28) 1.52(1) ? ? yes
C(11) C(12) 1.47(1) ? ? yes
C(12) C(13) 1.336(10) ? ? yes
C(13) C(14) 1.44(1) ? ? yes
C(14) C(15) 1.40(1) ? ? yes
C(15) C(16) 1.412(10) ? ? yes
C(15) C(34) 1.51(1) ? ? yes
C(16) C(17) 1.447(10) ? ? yes
C(17) C(18) 1.348(10) ? ? yes
C(18) C(19) 1.46(1) ? ? yes
C(19) C(20) 1.41(1) ? ? yes
C(20) C(40) 1.49(1) ? ? yes
C(21) C(22) 1.39(1) ? ? yes
C(21) C(26) 1.41(1) ? ? yes
C(22) C(23) 1.41(1) ? ? yes
C(23) C(24) 1.37(1) ? ? yes
C(24) C(25) 1.38(1) ? ? yes
C(24) C(27) 1.50(1) ? ? yes
C(25) C(26) 1.38(1) ? ? yes
C(28) C(29) 1.37(1) ? ? yes
C(28) C(33) 1.36(1) ? ? yes
C(29) C(30) 1.41(1) ? ? yes
C(30) C(31) 1.36(1) ? ? yes
C(31) C(32) 1.37(1) ? ? yes
C(32) C(33) 1.40(1) ? ? yes
C(34) C(35) 1.40(1) ? ? yes
C(34) C(39) 1.370(10) ? ? yes
C(35) C(36) 1.40(1) ? ? yes
C(36) C(37) 1.36(1) ? ? yes
C(37) C(38) 1.39(1) ? ? yes
C(38) C(39) 1.39(1) ? ? yes
C(40) C(41) 1.39(1) ? ? yes
C(40) C(45) 1.395(10) ? ? yes
C(41) C(42) 1.382(10) ? ? yes
C(42) C(43) 1.38(1) ? ? yes
C(43) C(44) 1.38(1) ? ? yes
C(43) C(46) 1.53(1) ? ? yes
C(44) C(45) 1.403(10) ? ? yes
C(47) C(48) 1.51(1) ? ? yes
C(48) C(49) 1.49(1) ? ? yes
C(49) C(50) 1.51(1) ? ? yes
C(51) C(52) 1.40(1) ? ? yes
